data_7248679
loop_
_publ_author_name
'Breckell, Jaxon R.'
'Conte, Luke'
'Potts, Michael W.'
'Sawant, Pradnya S.'
'Butcher, Raymond J.'
'Vernekar, Beena K.'
'Richardson, Christopher'

_publ_section_title
;
 New diclofenac salts with the dense hydrogen bond donor
 propane-1,3-diaminium
;
_journal_issue 24
_journal_name_full CrystEngComm
_journal_page_first 3206
_journal_page_last 3216
_journal_paper_doi 10.1039/D4CE00397G
_journal_volume 26
_journal_year 2024
_chemical_formula_moiety '2(C14 H10 Cl2 N O2), C3 H12 N2, 1.002(C2 H6 O), 2(H2 O)'
_chemical_formula_sum 'C33.01 H42.01 Cl4 N4 O7'
_chemical_formula_weight 748.57
_space_group_crystal_system triclinic
_space_group_IT_number 2
_space_group_name_Hall '-P 1'
_space_group_name_H-M_alt 'P -1'
_atom_sites_solution_hydrogens mixed
_atom_sites_solution_primary dual
_audit_creation_date 2024-05-13
_audit_creation_method
;
Olex2 1.5
(compiled 2024.02.16 svn.r378c4104 for OlexSys, GUI svn.r6928)
;
_audit_update_record
;
2024-05-13 deposited with the CCDC.	2024-05-23 downloaded from the CCDC.
;
_cell_angle_alpha 84.791(2)
_cell_angle_beta 89.345(3)
_cell_angle_gamma 88.234(2)
_cell_formula_units_Z 2
_cell_length_a 9.4529(4)
_cell_length_b 10.1381(2)
_cell_length_c 19.0267(6)
_cell_measurement_reflns_used 14768
_cell_measurement_temperature 294(1)
_cell_measurement_theta_max 28.3620
_cell_measurement_theta_min 2.0090
_cell_volume 1814.95(10)
_computing_cell_refinement 'CrysAlisPro 1.171.41.123a (Rigaku OD, 2022)'
_computing_data_collection 'CrysAlisPro 1.171.41.123a (Rigaku OD, 2022)'
_computing_data_reduction 'CrysAlisPro 1.171.41.123a (Rigaku OD, 2022)'
_computing_molecular_graphics 'Olex2 1.5 (Dolomanov et al., 2009)'
_computing_publication_material 'Olex2 1.5 (Dolomanov et al., 2009)'
_computing_structure_refinement 'SHELXL 2017/1 (Sheldrick, 2015)'
_computing_structure_solution 'SHELXT  (Sheldrick, 2015)'
_diffrn_ambient_temperature 294(1)
_diffrn_detector 'Hybrid Pixel Array Detector'
_diffrn_detector_area_resol_mean 10.0000
_diffrn_measured_fraction_theta_full 0.990
_diffrn_measured_fraction_theta_max 0.975
_diffrn_measurement_details
;
List of Runs (angles in degrees, time in seconds):

  # Type    Start    End  Width  t~exp~   \w     \q     \k     \f   Frames
#--------------------------------------------------------------------------
  1  \w    -74.00 110.00   0.50   10.00    --   20.00  54.00 153.45  368
  2  \w    -74.00 110.00   0.50   10.00    --   20.00  54.00   8.90  368
  3  \w    -74.00 110.00   0.50   10.00    --   20.00  54.00-146.13  368
  4  \w    -74.00 110.00   0.50   10.00    --   20.00  54.00-146.13  368
  5  \w    -74.00 110.00   0.50   10.00    --   20.00  54.00 -93.84  368
  6  \w    -74.00 110.00   0.50   10.00    --   20.00  54.00 -93.84  368
  7  \w    -74.00 110.00   0.50   10.00    --   20.00  54.00 -48.20  368
  8  \w    -74.00 110.00   0.50   10.00    --   20.00  54.00 120.00  368
  9  \w    -74.00 110.00   0.50   10.00    --   20.00  54.00 -69.88  368
 10  \w    -74.00 110.00   0.50   10.00    --   20.00  54.00-180.00  368
 11  \w    -74.00 110.00   0.50   10.00    --   20.00  54.00 -30.00  368
 12  \w    -67.00 -32.00   0.50   10.00    --   20.00  54.00  60.00   70
 13  \w    -74.00 -48.00   0.50   10.00    --   20.00  54.00 150.00   52
;
_diffrn_measurement_device 'two-circle diffractometer'
_diffrn_measurement_device_type 'XtaLAB Mini II'
_diffrn_measurement_method '\w scans'
_diffrn_orient_matrix_type 'CrysAlisPro convention (1999,Acta A55,543-557)'
_diffrn_orient_matrix_UB_11 0.0282223000
_diffrn_orient_matrix_UB_12 0.0410728000
_diffrn_orient_matrix_UB_13 0.0243080000
_diffrn_orient_matrix_UB_21 -0.0258025000
_diffrn_orient_matrix_UB_22 -0.0429427000
_diffrn_orient_matrix_UB_23 0.0284671000
_diffrn_orient_matrix_UB_31 0.0646045000
_diffrn_orient_matrix_UB_32 -0.0375360000
_diffrn_orient_matrix_UB_33 0.0003731000
_diffrn_radiation_monochromator graphite
_diffrn_radiation_probe x-ray
_diffrn_radiation_type 'Mo K\a'
_diffrn_radiation_wavelength 0.71073
_diffrn_reflns_av_R_equivalents 0.0348
_diffrn_reflns_av_unetI/netI 0.0368
_diffrn_reflns_Laue_measured_fraction_full 0.990
_diffrn_reflns_Laue_measured_fraction_max 0.975
_diffrn_reflns_limit_h_max 13
_diffrn_reflns_limit_h_min -13
_diffrn_reflns_limit_k_max 14
_diffrn_reflns_limit_k_min -14
_diffrn_reflns_limit_l_max 26
_diffrn_reflns_limit_l_min -25
_diffrn_reflns_number 59277
_diffrn_reflns_point_group_measured_fraction_full 0.990
_diffrn_reflns_point_group_measured_fraction_max 0.975
_diffrn_reflns_theta_full 25.242
_diffrn_reflns_theta_max 29.573
_diffrn_reflns_theta_min 2.018
_diffrn_source 'fine-focus sealed X-ray tube'
_diffrn_source_type 'Rigaku (Mo) X-ray Source'
_exptl_absorpt_coefficient_mu 0.377
_exptl_absorpt_correction_T_max 1.00000
_exptl_absorpt_correction_T_min 0.91594
_exptl_absorpt_correction_type multi-scan
_exptl_absorpt_process_details
;
CrysAlisPro 1.171.41.123a (Rigaku Oxford Diffraction, 2022)
Empirical absorption correction using spherical harmonics,
implemented in SCALE3 ABSPACK scaling algorithm.
;
_exptl_crystal_colour colourless
_exptl_crystal_colour_primary colourless
_exptl_crystal_density_diffrn 1.370
_exptl_crystal_description block
_exptl_crystal_F_000 784
_exptl_crystal_recrystallization_method 'from ethanol-water reaction solution'
_exptl_crystal_size_max 0.41
_exptl_crystal_size_mid 0.21
_exptl_crystal_size_min 0.12
_refine_diff_density_max 0.713
_refine_diff_density_min -0.867
_refine_diff_density_rms 0.069
_refine_ls_extinction_method none
_refine_ls_goodness_of_fit_ref 1.042
_refine_ls_hydrogen_treatment mixed
_refine_ls_matrix_type full
_refine_ls_number_parameters 536
_refine_ls_number_reflns 9918
_refine_ls_number_restraints 77
_refine_ls_restrained_S_all 1.058
_refine_ls_R_factor_all 0.1000
_refine_ls_R_factor_gt 0.0615
_refine_ls_shift/su_max 0.001
_refine_ls_shift/su_mean 0.000
_refine_ls_structure_factor_coef Fsqd
_refine_ls_weighting_details 'w=1/[\s^2^(Fo^2^)+(0.1119P)^2^+0.7661P] where P=(Fo^2^+2Fc^2^)/3'
_refine_ls_weighting_scheme calc
_refine_ls_wR_factor_gt 0.1762
_refine_ls_wR_factor_ref 0.2059
_reflns_Friedel_coverage 0.000
_reflns_number_gt 6297
_reflns_number_total 9918
_reflns_threshold_expression 'I > 2\s(I)'
_cod_data_source_file d4ce00397g2.cif
_cod_data_source_block exp_392_cr_auto
_cod_depositor_comments 'Adding full bibliography for 7248675--7248680.cif.'
_cod_database_code 7248679
_shelx_shelxl_version_number 2017/1
_chemical_oxdiff_formula C33H40Cl4N4O6
_shelx_space_group_comment
;
The symmetry employed for this shelxl refinement is uniquely defined
by the following loop, which should always be used as a source of
symmetry information in preference to the above space-group names.
They are only intended as comments.
;
_shelx_estimated_absorpt_t_max 0.956
_shelx_estimated_absorpt_t_min 0.861
_olex2_refinement_description
;
1. Fixed Uiso
 At 1.2 times of:
  All C(H) groups, All C(H,H) groups, All N(H,H,H) groups
 At 1.5 times of:
  All C(H,H,H) groups, All O(H) groups, All O(H,H) groups
2. Restrained distances
 N1B-H1B = N1A-H1A
 0.86 with sigma of 0.02
 C3PB-C2PB = C4PB-C3PB = C2PA-C3PA = C3PA-C4PA
 1.5 with sigma of 0.01
 N1PA-C2PA = N1PB-C2PB = N5PA-C4PA = N5PB-C4PB
 1.48 with sigma of 0.01
3. Rigid bond restraints
 O1T, C1T, C2T
 with sigma for 1-2 distances of 0.01 and sigma for 1-3 distances of 0.01
4. Uiso/Uaniso restraints and constraints
O1E \\sim C1E \\sim C2E: within 2A with sigma of 0.02 and sigma for terminal
atoms of 0.04 within 2A
O1O \\sim C1O \\sim C2O: within 2A with sigma of 0.01 and sigma for terminal
atoms of 0.02 within 2A
O1T \\sim C1T \\sim C2T: within 2A with sigma of 0.02 and sigma for terminal
atoms of 0.04 within 2A
Uanis(C2T) = Uanis(C2E)
Uanis(C1T) = Uanis(C1E)
5. Rigid body (RIGU) restrains
 O1O, C1O, C2O
 with sigma for 1-2 distances of 0.004 and sigma for 1-3 distances of 0.004
 O1E, C1E, C2E
 with sigma for 1-2 distances of 0.004 and sigma for 1-3 distances of 0.004
 O1T, C1T, C2T
 with sigma for 1-2 distances of 0.004 and sigma for 1-3 distances of 0.004
6. Others
 1*[Sof(O1T)+Sof(H1T)+Sof(C1T)+Sof(H1TA)+Sof(H1TB)+Sof(C2T)+Sof(H2TA)+
 Sof(H2TB)+Sof(H2TC)]+1*[Sof(O1O)+Sof(H1O)+Sof(C1O)+Sof(H1OA)+Sof(H1OB)+
 Sof(C2O)+Sof(H2OA)+Sof(H2OB)+Sof(H2OC)]+1*[Sof(O1E)+Sof(H1E)+Sof(C1E)+
 Sof(H1EA)+Sof(H1EB)+Sof(C2E)+Sof(H2EA)+Sof(H2EB)+Sof(H2EC)]=1 with esd of 0.001
 Sof(N1PB)=Sof(H1PA)=Sof(H1PB)=Sof(H1PC)=Sof(C2PB)=Sof(H2PA)=Sof(H2PB)=
 Sof(C3PB)=Sof(H3PA)=Sof(H3PB)=Sof(C4PB)=Sof(H4PA)=Sof(H4PB)=Sof(N5PB)=
 Sof(H5PA)=Sof(H5PB)=Sof(H5PC)=1-FVAR(1)
 Sof(C2PA)=Sof(H2PC)=Sof(H2PD)=Sof(C3PA)=Sof(H3PC)=Sof(H3PD)=Sof(C4PA)=
 Sof(H4PC)=Sof(H4PD)=Sof(N5PA)=Sof(H5PD)=Sof(H5PE)=Sof(H5PF)=Sof(N1PA)=
 Sof(H1PD)=Sof(H1PE)=Sof(H1PF)=FVAR(1)
 Sof(O1T)=Sof(H1T)=Sof(C1T)=Sof(H1TA)=Sof(H1TB)=Sof(C2T)=Sof(H2TA)=Sof(H2TB)=
 Sof(H2TC)=FVAR(2)
 Sof(O1O)=Sof(H1O)=Sof(C1O)=Sof(H1OA)=Sof(H1OB)=Sof(C2O)=Sof(H2OA)=Sof(H2OB)=
 Sof(H2OC)=FVAR(3)
 Sof(O1E)=Sof(H1E)=Sof(C1E)=Sof(H1EA)=Sof(H1EB)=Sof(C2E)=Sof(H2EA)=Sof(H2EB)=
 Sof(H2EC)=FVAR(4)
7.a Free rotating group:
 O1E(C1E,C2E), O1O(C1O,C2O), O1T(C1T,C2T), O1W(H1WA,H1WB), O2W(H2WA,H2WB)
7.b Secondary CH2 refined with riding coordinates:
 C13A(H13A,H13B), C13B(H13C,H13D), C1E(H1EA,H1EB), C1O(H1OA,H1OB), C2PB(H2PA,
 H2PB), C3PB(H3PA,H3PB), C4PB(H4PA,H4PB), C2PA(H2PC,H2PD), C3PA(H3PC,H3PD),
 C4PA(H4PC,H4PD), C1T(H1TA,H1TB)
7.c Me refined with riding coordinates:
 C2E(H2EA,H2EB,H2EC), C2O(H2OA,H2OB,H2OC), C2T(H2TA,H2TB,H2TC)
7.d Aromatic/amide H refined with riding coordinates:
 C3A(H3A), C4A(H4A), C5A(H5A), C8A(H8A), C9A(H9A), C10A(H10A), C11A(H11A),
 C3B(H3B), C4B(H4B), C5B(H5B), C8B(H8B), C9B(H9B), C10B(H10B), C11B(H11B)
7.e Idealised Me refined as rotating group:
 N1PB(H1PA,H1PB,H1PC), N5PB(H5PA,H5PB,H5PC), N5PA(H5PD,H5PE,H5PF), N1PA(H1PD,
 H1PE,H1PF)
7.f Idealised tetrahedral OH refined as rotating group:
 O1E(H1E), O1O(H1O), O1T(H1T)
;
_olex2_exptl_crystal_mounting_method 'coated in Paratone-N and mounted on a MiTeGen mount'
_olex2_submission_special_instructions 'No special instructions were received'
_oxdiff_exptl_absorpt_empirical_details
;
Empirical correction (ABSPACK) includes:
- Absorption correction using spherical harmonics
- Frame scaling
;
_oxdiff_exptl_absorpt_empirical_full_max 1.203
_oxdiff_exptl_absorpt_empirical_full_min 0.916

loop_
_space_group_symop_operation_xyz
'x, y, z'
'-x, -y, -z'

loop_
_atom_site_label
_atom_site_type_symbol
_atom_site_fract_x
_atom_site_fract_y
_atom_site_fract_z
_atom_site_U_iso_or_equiv
_atom_site_adp_type
_atom_site_occupancy
_atom_site_site_symmetry_order
_atom_site_calc_flag
_atom_site_refinement_flags_posn
_atom_site_refinement_flags_adp
_atom_site_refinement_flags_occupancy
_atom_site_disorder_assembly
_atom_site_disorder_group
Cl1A Cl 0.29711(8) 1.03928(8) 0.75028(4) 0.0569(2) Uani 1 1 d . . . . .
O1A O 0.5298(3) 0.8282(2) 0.65394(11) 0.0595(6) Uani 1 1 d . . . . .
N1A N 0.5067(2) 0.8271(2) 0.80654(12) 0.0436(5) Uani 1 1 d D . . . .
H1A H 0.477(3) 0.844(3) 0.7633(11) 0.060(10) Uiso 1 1 d D . . . .
C1A C 0.4274(3) 0.8874(2) 0.85760(13) 0.0360(5) Uani 1 1 d . . . . .
Cl2A Cl 0.55078(8) 0.71614(7) 0.96010(4) 0.05045(19) Uani 1 1 d . . . . .
O2A O 0.5810(5) 0.6529(3) 0.59842(15) 0.1189(14) Uani 1 1 d . . . . .
C2A C 0.3236(3) 0.9862(2) 0.83941(13) 0.0393(5) Uani 1 1 d . . . . .
C3A C 0.2396(3) 1.0447(3) 0.88888(15) 0.0455(6) Uani 1 1 d . . . . .
H3A H 0.171015 1.108773 0.874299 0.055 Uiso 1 1 calc R U . . .
C4A C 0.2582(3) 1.0072(3) 0.96008(16) 0.0502(7) Uani 1 1 d . . . . .
H4A H 0.204715 1.048258 0.993667 0.060 Uiso 1 1 calc R U . . .
C5A C 0.3575(3) 0.9079(3) 0.98089(14) 0.0450(6) Uani 1 1 d . . . . .
H5A H 0.370262 0.881620 1.028561 0.054 Uiso 1 1 calc R U . . .
C6A C 0.4377(3) 0.8479(2) 0.93038(13) 0.0383(5) Uani 1 1 d . . . . .
C7A C 0.6562(3) 0.8125(2) 0.80739(12) 0.0374(5) Uani 1 1 d . . . . .
C8A C 0.7402(3) 0.8856(3) 0.84862(14) 0.0438(6) Uani 1 1 d . . . . .
H8A H 0.697690 0.947778 0.875806 0.053 Uiso 1 1 calc R U . . .
C9A C 0.8858(3) 0.8669(3) 0.84958(16) 0.0517(7) Uani 1 1 d . . . . .
H9A H 0.940352 0.915283 0.877822 0.062 Uiso 1 1 calc R U . . .
C10A C 0.9505(3) 0.7759(3) 0.80843(18) 0.0587(8) Uani 1 1 d . . . . .
H10A H 1.048296 0.762764 0.809016 0.070 Uiso 1 1 calc R U . . .
C11A C 0.8685(3) 0.7049(3) 0.76661(16) 0.0517(7) Uani 1 1 d . . . . .
H11A H 0.912749 0.644898 0.738702 0.062 Uiso 1 1 calc R U . . .
C12A C 0.7206(3) 0.7202(3) 0.76481(13) 0.0416(6) Uani 1 1 d . . . . .
C13A C 0.6340(3) 0.6373(3) 0.72010(14) 0.0455(6) Uani 1 1 d . . . . .
H13A H 0.555496 0.601963 0.748394 0.055 Uiso 1 1 calc R U . . .
H13B H 0.692535 0.562798 0.707276 0.055 Uiso 1 1 calc R U . . .
C14A C 0.5753(4) 0.7112(3) 0.65287(15) 0.0515(7) Uani 1 1 d . . . . .
Cl1B Cl 0.95257(7) 0.22975(7) 0.96176(4) 0.04842(18) Uani 1 1 d . . . . .
O1B O 0.9694(3) 0.3230(2) 0.65336(12) 0.0711(7) Uani 1 1 d . . . . .
N1B N 0.9951(2) 0.3269(2) 0.80512(12) 0.0432(5) Uani 1 1 d D . . . .
H1B H 1.029(3) 0.330(3) 0.7612(11) 0.059(9) Uiso 1 1 d D . . . .
C1B C 1.0741(3) 0.3870(2) 0.85405(13) 0.0365(5) Uani 1 1 d . . . . .
Cl2B Cl 1.21116(8) 0.51403(9) 0.74270(4) 0.0589(2) Uani 1 1 d . . . . .
O2B O 0.9079(3) 0.1537(2) 0.59683(11) 0.0625(6) Uani 1 1 d . . . . .
C2B C 1.0632(3) 0.3545(2) 0.92754(14) 0.0388(5) Uani 1 1 d . . . . .
C3B C 1.1422(3) 0.4170(3) 0.97554(15) 0.0454(6) Uani 1 1 d . . . . .
H3B H 1.129734 0.395779 1.023752 0.055 Uiso 1 1 calc R U . . .
C4B C 1.2390(3) 0.5107(3) 0.95151(16) 0.0494(7) Uani 1 1 d . . . . .
H4B H 1.290216 0.553978 0.983493 0.059 Uiso 1 1 calc R U . . .
C5B C 1.2593(3) 0.5396(3) 0.88025(16) 0.0474(6) Uani 1 1 d . . . . .
H5B H 1.326761 0.600144 0.863888 0.057 Uiso 1 1 calc R U . . .
C6B C 1.1790(3) 0.4782(2) 0.83257(14) 0.0399(5) Uani 1 1 d . . . . .
C7B C 0.8442(3) 0.3158(2) 0.80865(13) 0.0372(5) Uani 1 1 d . . . . .
C8B C 0.7605(3) 0.3931(3) 0.85071(14) 0.0421(6) Uani 1 1 d . . . . .
H8B H 0.802026 0.455556 0.876180 0.051 Uiso 1 1 calc R U . . .
C9B C 0.6148(3) 0.3772(3) 0.85466(15) 0.0492(7) Uani 1 1 d . . . . .
H9B H 0.559698 0.428697 0.883090 0.059 Uiso 1 1 calc R U . . .
C10B C 0.5516(3) 0.2861(3) 0.81704(17) 0.0561(7) Uani 1 1 d . . . . .
H10B H 0.454507 0.274216 0.820540 0.067 Uiso 1 1 calc R U . . .
C11B C 0.6359(3) 0.2116(3) 0.77327(16) 0.0510(7) Uani 1 1 d . . . . .
H11B H 0.592998 0.151646 0.746706 0.061 Uiso 1 1 calc R U . . .
C12B C 0.7823(3) 0.2244(2) 0.76831(13) 0.0395(5) Uani 1 1 d . . . . .
C13B C 0.8697(3) 0.1393(3) 0.72181(14) 0.0458(6) Uani 1 1 d . . . . .
H13C H 0.814285 0.064565 0.711439 0.055 Uiso 1 1 calc R U . . .
H13D H 0.952393 0.104445 0.747814 0.055 Uiso 1 1 calc R U . . .
C14B C 0.9185(3) 0.2116(3) 0.65234(14) 0.0459(6) Uani 1 1 d . . . . .
O1E O 0.2491(6) 0.2401(5) 0.5993(3) 0.0344(15) Uani 0.292(4) 1 d G U P A 1
H1E H 0.212710 0.310306 0.609722 0.052 Uiso 0.292(4) 1 calc R U P A 1
C1E C 0.3625(16) 0.2666(16) 0.5506(8) 0.138(4) Uani 0.292(4) 1 d G U P A 1
H1EA H 0.327862 0.273071 0.502573 0.166 Uiso 0.292(4) 1 calc R U P A 1
H1EB H 0.434071 0.195908 0.555877 0.166 Uiso 0.292(4) 1 calc R U P A 1
C2E C 0.4243(19) 0.3962(17) 0.5664(11) 0.138(4) Uani 0.292(4) 1 d G U P A 1
H2EA H 0.501220 0.417015 0.534341 0.207 Uiso 0.292(4) 1 calc R U P A 1
H2EB H 0.352554 0.465417 0.560911 0.207 Uiso 0.292(4) 1 calc R U P A 1
H2EC H 0.458295 0.388593 0.613980 0.207 Uiso 0.292(4) 1 calc R U P A 1
O1O O 0.4956(10) 0.3753(8) 0.6327(4) 0.057(3) Uani 0.255(6) 1 d G U P B 3
H1O H 0.577898 0.393462 0.639653 0.085 Uiso 0.255(6) 1 calc R U P B 3
C1O C 0.493(3) 0.2546(12) 0.5997(10) 0.124(6) Uani 0.255(6) 1 d G U P B 3
H1OA H 0.395766 0.229950 0.593209 0.149 Uiso 0.255(6) 1 calc R U P B 3
H1OB H 0.540649 0.183842 0.628882 0.149 Uiso 0.255(6) 1 calc R U P B 3
C2O C 0.567(2) 0.277(2) 0.5292(6) 0.126(7) Uani 0.255(6) 1 d G U P B 3
H2OA H 0.567005 0.197500 0.505640 0.189 Uiso 0.255(6) 1 calc R U P B 3
H2OB H 0.518722 0.347350 0.500829 0.189 Uiso 0.255(6) 1 calc R U P B 3
H2OC H 0.662975 0.301442 0.536347 0.189 Uiso 0.255(6) 1 calc R U P B 3
N1PB N -0.019(2) 0.728(2) 0.5329(11) 0.087(7) Uani 0.427(8) 1 d D . P C 1
H1PA H 0.013261 0.756968 0.490346 0.105 Uiso 0.427(8) 1 calc R U P C 1
H1PB H -0.082161 0.785773 0.547780 0.105 Uiso 0.427(8) 1 calc R U P C 1
H1PC H -0.059111 0.649983 0.530532 0.105 Uiso 0.427(8) 1 calc R U P C 1
C2PB C 0.101(2) 0.7110(13) 0.5829(10) 0.065(4) Uani 0.427(8) 1 d D . P C 1
H2PA H 0.185582 0.690389 0.556435 0.078 Uiso 0.427(8) 1 calc R U P C 1
H2PB H 0.082858 0.634684 0.615993 0.078 Uiso 0.427(8) 1 calc R U P C 1
C3PB C 0.1313(9) 0.8259(8) 0.6249(4) 0.060(2) Uani 0.427(8) 1 d D . P C 1
H3PA H 0.046672 0.847822 0.651222 0.072 Uiso 0.427(8) 1 calc R U P C 1
H3PB H 0.204576 0.798037 0.658764 0.072 Uiso 0.427(8) 1 calc R U P C 1
C4PB C 0.1774(12) 0.9479(10) 0.5820(7) 0.050(2) Uani 0.427(8) 1 d D . P C 1
H4PA H 0.139180 0.946772 0.534993 0.060 Uiso 0.427(8) 1 calc R U P C 1
H4PB H 0.134075 1.023735 0.602447 0.060 Uiso 0.427(8) 1 calc R U P C 1
N5PB N 0.3274(14) 0.9697(19) 0.5749(8) 0.051(2) Uani 0.427(8) 1 d D . P C 1
H5PA H 0.349966 0.984857 0.529380 0.061 Uiso 0.427(8) 1 calc R U P C 1
H5PB H 0.375436 0.898233 0.593398 0.061 Uiso 0.427(8) 1 calc R U P C 1
H5PC H 0.349211 1.039362 0.597450 0.061 Uiso 0.427(8) 1 calc R U P C 1
C2PA C 0.0740(14) 0.6764(12) 0.5791(8) 0.064(3) Uani 0.573(8) 1 d D . P C 2
H2PC H 0.097014 0.584179 0.573168 0.077 Uiso 0.573(8) 1 calc R U P C 2
H2PD H 0.036132 0.681919 0.626362 0.077 Uiso 0.573(8) 1 calc R U P C 2
C3PA C 0.2060(7) 0.7570(6) 0.5693(3) 0.0601(17) Uani 0.573(8) 1 d D . P C 2
H3PC H 0.280942 0.712675 0.597698 0.072 Uiso 0.573(8) 1 calc R U P C 2
H3PD H 0.235876 0.759370 0.520262 0.072 Uiso 0.573(8) 1 calc R U P C 2
C4PA C 0.1878(12) 0.8959(7) 0.5888(6) 0.061(2) Uani 0.573(8) 1 d D . P C 2
H4PC H 0.106384 0.942220 0.566554 0.073 Uiso 0.573(8) 1 calc R U P C 2
H4PD H 0.183596 0.901059 0.639479 0.073 Uiso 0.573(8) 1 calc R U P C 2
N5PA N 0.3221(14) 0.9405(16) 0.5575(7) 0.087(4) Uani 0.573(8) 1 d D . P C 2
H5PD H 0.336148 0.905385 0.516707 0.104 Uiso 0.573(8) 1 calc R U P C 2
H5PE H 0.392429 0.914686 0.586792 0.104 Uiso 0.573(8) 1 calc R U P C 2
H5PF H 0.319366 1.028446 0.550012 0.104 Uiso 0.573(8) 1 calc R U P C 2
N1PA N -0.0322(13) 0.7281(14) 0.5267(7) 0.046(2) Uani 0.573(8) 1 d D . P C 2
H1PD H 0.011044 0.753897 0.486163 0.055 Uiso 0.573(8) 1 calc R U P C 2
H1PE H -0.079591 0.796727 0.542503 0.055 Uiso 0.573(8) 1 calc R U P C 2
H1PF H -0.092223 0.664684 0.519641 0.055 Uiso 0.573(8) 1 calc R U P C 2
O1T O 0.4701(7) 0.1783(5) 0.5215(2) 0.073(2) Uani 0.455(6) 1 d G U P D 2
H1T H 0.496829 0.216475 0.484085 0.109 Uiso 0.455(6) 1 calc R U P D 2
C1T C 0.5081(11) 0.2521(15) 0.5783(6) 0.138(4) Uani 0.455(6) 1 d G U P D 2
H1TA H 0.576103 0.318301 0.562340 0.166 Uiso 0.455(6) 1 calc R U P D 2
H1TB H 0.550398 0.193685 0.616073 0.166 Uiso 0.455(6) 1 calc R U P D 2
C2T C 0.3745(16) 0.3181(12) 0.6043(6) 0.138(4) Uani 0.455(6) 1 d G U P D 2
H2TA H 0.396688 0.368807 0.642749 0.207 Uiso 0.455(6) 1 calc R U P D 2
H2TB H 0.333791 0.375784 0.566575 0.207 Uiso 0.455(6) 1 calc R U P D 2
H2TC H 0.308197 0.251710 0.620075 0.207 Uiso 0.455(6) 1 calc R U P D 2
O1W O 0.8215(4) 0.4956(3) 0.55248(16) 0.0863(8) Uani 1 1 d G . . . .
H1WA H 0.860928 0.436391 0.580858 0.130 Uiso 1 1 d G U . . .
H1WB H 0.746826 0.518814 0.574008 0.130 Uiso 1 1 d G U . . .
O2W O 0.7822(3) 0.9307(3) 0.57476(14) 0.0799(8) Uani 1 1 d G . . . .
H2WA H 0.718067 0.905942 0.604323 0.120 Uiso 1 1 d G U . . .
H2WB H 0.841168 0.969168 0.598747 0.120 Uiso 1 1 d G U . . .

loop_
_atom_site_aniso_label
_atom_site_aniso_U_11
_atom_site_aniso_U_22
_atom_site_aniso_U_33
_atom_site_aniso_U_23
_atom_site_aniso_U_13
_atom_site_aniso_U_12
Cl1A 0.0558(4) 0.0694(5) 0.0438(4) 0.0014(3) -0.0087(3) 0.0111(3)
O1A 0.0765(15) 0.0553(12) 0.0449(11) -0.0012(9) -0.0106(10) 0.0192(11)
N1A 0.0385(12) 0.0550(13) 0.0380(12) -0.0114(10) -0.0032(9) 0.0076(10)
C1A 0.0348(12) 0.0369(11) 0.0369(13) -0.0055(9) -0.0006(9) -0.0031(9)
Cl2A 0.0496(4) 0.0477(4) 0.0513(4) 0.0077(3) -0.0015(3) 0.0066(3)
O2A 0.222(4) 0.0803(19) 0.0545(16) -0.0191(14) -0.044(2) 0.051(2)
C2A 0.0385(13) 0.0402(12) 0.0389(13) -0.0023(10) -0.0033(10) -0.0004(10)
C3A 0.0429(15) 0.0402(13) 0.0533(16) -0.0061(11) 0.0018(11) 0.0076(11)
C4A 0.0495(16) 0.0529(15) 0.0491(16) -0.0118(12) 0.0072(12) 0.0042(13)
C5A 0.0470(15) 0.0507(15) 0.0376(14) -0.0053(11) 0.0045(11) -0.0025(12)
C6A 0.0362(13) 0.0367(12) 0.0420(13) -0.0022(10) -0.0015(10) -0.0011(10)
C7A 0.0382(13) 0.0412(12) 0.0312(12) 0.0030(9) 0.0003(9) 0.0042(10)
C8A 0.0448(15) 0.0463(14) 0.0396(14) -0.0001(11) 0.0000(11) -0.0015(11)
C9A 0.0436(15) 0.0621(18) 0.0476(16) 0.0078(13) -0.0051(12) -0.0110(13)
C10A 0.0349(15) 0.071(2) 0.066(2) 0.0129(16) 0.0025(13) 0.0043(14)
C11A 0.0450(16) 0.0575(17) 0.0496(16) 0.0050(13) 0.0087(12) 0.0128(13)
C12A 0.0448(14) 0.0417(13) 0.0363(13) 0.0048(10) 0.0015(10) 0.0084(11)
C13A 0.0559(17) 0.0404(13) 0.0394(14) -0.0016(10) 0.0005(11) 0.0069(12)
C14A 0.068(2) 0.0468(15) 0.0388(15) -0.0027(11) -0.0046(13) 0.0018(13)
Cl1B 0.0478(4) 0.0488(4) 0.0468(4) 0.0044(3) 0.0038(3) 0.0004(3)
O1B 0.1049(19) 0.0623(14) 0.0487(13) -0.0085(10) 0.0144(12) -0.0421(13)
N1B 0.0389(12) 0.0553(13) 0.0370(12) -0.0127(10) 0.0039(9) -0.0051(10)
C1B 0.0347(12) 0.0369(11) 0.0388(13) -0.0089(9) -0.0003(9) 0.0038(9)
Cl2B 0.0528(4) 0.0742(5) 0.0481(4) 0.0047(3) 0.0078(3) -0.0083(4)
O2B 0.0942(17) 0.0570(12) 0.0381(11) -0.0099(9) 0.0109(10) -0.0192(12)
C2B 0.0356(13) 0.0386(12) 0.0418(13) -0.0046(10) 0.0007(10) 0.0060(10)
C3B 0.0406(14) 0.0531(15) 0.0429(14) -0.0093(11) -0.0042(11) 0.0079(12)
C4B 0.0420(15) 0.0526(15) 0.0555(17) -0.0166(13) -0.0094(12) 0.0044(12)
C5B 0.0357(14) 0.0414(13) 0.0657(19) -0.0076(12) -0.0026(12) -0.0015(11)
C6B 0.0358(13) 0.0407(12) 0.0422(14) -0.0007(10) 0.0016(10) 0.0038(10)
C7B 0.0371(13) 0.0389(12) 0.0349(12) 0.0002(9) 0.0003(9) -0.0005(10)
C8B 0.0458(15) 0.0418(13) 0.0383(13) -0.0030(10) 0.0019(10) 0.0031(11)
C9B 0.0432(15) 0.0545(16) 0.0478(16) 0.0034(12) 0.0041(12) 0.0082(12)
C10B 0.0379(15) 0.0675(19) 0.0612(19) 0.0049(15) 0.0011(13) -0.0045(13)
C11B 0.0516(17) 0.0540(16) 0.0473(16) 0.0007(12) -0.0049(12) -0.0141(13)
C12B 0.0463(14) 0.0378(12) 0.0339(12) 0.0012(9) 0.0003(10) -0.0060(10)
C13B 0.0615(17) 0.0405(13) 0.0358(13) -0.0036(10) 0.0029(11) -0.0068(12)
C14B 0.0561(17) 0.0459(14) 0.0361(13) -0.0047(11) 0.0041(11) -0.0082(12)
O1E 0.037(3) 0.025(2) 0.042(3) -0.007(2) 0.000(2) -0.004(2)
C1E 0.141(8) 0.204(10) 0.077(6) -0.048(6) 0.016(5) -0.037(7)
C2E 0.186(10) 0.132(9) 0.098(8) -0.025(6) 0.036(7) 0.004(7)
O1O 0.072(6) 0.048(4) 0.052(5) -0.001(3) -0.010(4) -0.017(4)
C1O 0.127(13) 0.114(10) 0.135(12) -0.041(9) -0.018(10) 0.030(10)
C2O 0.111(13) 0.179(16) 0.090(10) -0.041(11) -0.054(9) 0.084(12)
N1PB 0.139(16) 0.068(10) 0.053(9) 0.016(7) 0.001(9) -0.036(9)
C2PB 0.093(11) 0.052(8) 0.049(6) 0.013(5) -0.012(6) -0.017(7)
C3PB 0.078(5) 0.073(5) 0.028(3) 0.007(3) -0.001(3) -0.025(4)
C4PB 0.043(5) 0.059(6) 0.045(4) 0.008(5) -0.004(3) 0.001(5)
N5PB 0.053(5) 0.057(5) 0.042(5) 0.007(3) -0.017(4) -0.015(3)
C2PA 0.082(7) 0.051(5) 0.057(5) 0.007(4) -0.007(4) -0.013(5)
C3PA 0.064(4) 0.058(3) 0.057(3) -0.003(3) -0.007(3) 0.006(3)
C4PA 0.067(5) 0.062(5) 0.054(4) -0.003(5) -0.013(3) 0.005(5)
N5PA 0.075(5) 0.103(11) 0.075(8) 0.043(6) -0.035(5) -0.024(5)
N1PA 0.057(4) 0.047(5) 0.033(4) -0.001(3) 0.004(3) 0.000(3)
O1T 0.127(5) 0.064(3) 0.025(2) 0.0038(19) 0.002(3) 0.013(3)
C1T 0.141(8) 0.204(10) 0.077(6) -0.048(6) 0.016(5) -0.037(7)
C2T 0.186(10) 0.132(9) 0.098(8) -0.025(6) 0.036(7) 0.004(7)
O1W 0.118(3) 0.0561(15) 0.0831(19) 0.0008(13) 0.0149(17) -0.0062(15)
O2W 0.106(2) 0.0688(16) 0.0701(16) -0.0253(13) 0.0225(15) -0.0337(15)

loop_
_atom_type_symbol
_atom_type_description
_atom_type_scat_dispersion_real
_atom_type_scat_dispersion_imag
_atom_type_scat_source
C C 0.0033 0.0016 'International Tables Vol C Tables 4.2.6.8 and 6.1.1.4'
H H 0.0000 0.0000 'International Tables Vol C Tables 4.2.6.8 and 6.1.1.4'
Cl Cl 0.1484 0.1585 'International Tables Vol C Tables 4.2.6.8 and 6.1.1.4'
N N 0.0061 0.0033 'International Tables Vol C Tables 4.2.6.8 and 6.1.1.4'
O O 0.0106 0.0060 'International Tables Vol C Tables 4.2.6.8 and 6.1.1.4'

loop_
_geom_angle_atom_site_label_1
_geom_angle_atom_site_label_2
_geom_angle_atom_site_label_3
_geom_angle
_geom_angle_site_symmetry_1
_geom_angle_site_symmetry_3
_geom_angle_publ_flag
C1A N1A H1A 115(2) . . ?
C1A N1A C7A 123.9(2) . . ?
C7A N1A H1A 110(2) . . ?
N1A C1A C2A 121.8(2) . . ?
N1A C1A C6A 123.0(2) . . ?
C2A C1A C6A 115.0(2) . . ?
C1A C2A Cl1A 119.12(19) . . ?
C3A C2A Cl1A 117.7(2) . . ?
C3A C2A C1A 123.1(2) . . ?
C2A C3A H3A 120.1 . . ?
C4A C3A C2A 119.8(2) . . ?
C4A C3A H3A 120.1 . . ?
C3A C4A H4A 120.3 . . ?
C3A C4A C5A 119.4(3) . . ?
C5A C4A H4A 120.3 . . ?
C4A C5A H5A 120.1 . . ?
C6A C5A C4A 119.9(3) . . ?
C6A C5A H5A 120.1 . . ?
C1A C6A Cl2A 120.14(19) . . ?
C5A C6A C1A 122.6(2) . . ?
C5A C6A Cl2A 117.2(2) . . ?
C8A C7A N1A 122.3(2) . . ?
C8A C7A C12A 119.7(2) . . ?
C12A C7A N1A 118.0(2) . . ?
C7A C8A H8A 119.5 . . ?
C9A C8A C7A 120.9(3) . . ?
C9A C8A H8A 119.5 . . ?
C8A C9A H9A 120.0 . . ?
C8A C9A C10A 120.0(3) . . ?
C10A C9A H9A 120.0 . . ?
C9A C10A H10A 120.3 . . ?
C11A C10A C9A 119.4(3) . . ?
C11A C10A H10A 120.3 . . ?
C10A C11A H11A 118.9 . . ?
C10A C11A C12A 122.2(3) . . ?
C12A C11A H11A 118.9 . . ?
C7A C12A C13A 121.7(2) . . ?
C11A C12A C7A 117.7(3) . . ?
C11A C12A C13A 120.6(2) . . ?
C12A C13A H13A 108.6 . . ?
C12A C13A H13B 108.6 . . ?
C12A C13A C14A 114.7(2) . . ?
H13A C13A H13B 107.6 . . ?
C14A C13A H13A 108.6 . . ?
C14A C13A H13B 108.6 . . ?
O1A C14A C13A 119.6(2) . . ?
O2A C14A O1A 123.0(3) . . ?
O2A C14A C13A 117.4(3) . . ?
C1B N1B H1B 117(2) . . ?
C1B N1B C7B 124.1(2) . . ?
C7B N1B H1B 113(2) . . ?
N1B C1B C2B 123.1(2) . . ?
N1B C1B C6B 121.5(2) . . ?
C6B C1B C2B 115.2(2) . . ?
C1B C2B Cl1B 120.67(19) . . ?
C3B C2B Cl1B 117.2(2) . . ?
C3B C2B C1B 122.1(2) . . ?
C2B C3B H3B 120.0 . . ?
C4B C3B C2B 120.1(3) . . ?
C4B C3B H3B 120.0 . . ?
C3B C4B H4B 120.1 . . ?
C5B C4B C3B 119.8(3) . . ?
C5B C4B H4B 120.1 . . ?
C4B C5B H5B 120.0 . . ?
C4B C5B C6B 120.0(3) . . ?
C6B C5B H5B 120.0 . . ?
C1B C6B Cl2B 118.7(2) . . ?
C5B C6B C1B 122.7(2) . . ?
C5B C6B Cl2B 118.6(2) . . ?
C8B C7B N1B 121.5(2) . . ?
C8B C7B C12B 120.4(2) . . ?
C12B C7B N1B 118.1(2) . . ?
C7B C8B H8B 119.9 . . ?
C9B C8B C7B 120.1(3) . . ?
C9B C8B H8B 119.9 . . ?
C8B C9B H9B 119.6 . . ?
C10B C9B C8B 120.7(3) . . ?
C10B C9B H9B 119.6 . . ?
C9B C10B H10B 120.6 . . ?
C9B C10B C11B 118.8(3) . . ?
C11B C10B H10B 120.6 . . ?
C10B C11B H11B 119.0 . . ?
C12B C11B C10B 122.1(3) . . ?
C12B C11B H11B 119.0 . . ?
C7B C12B C13B 121.9(2) . . ?
C11B C12B C7B 117.8(2) . . ?
C11B C12B C13B 120.3(2) . . ?
C12B C13B H13C 108.7 . . ?
C12B C13B H13D 108.7 . . ?
C12B C13B C14B 114.4(2) . . ?
H13C C13B H13D 107.6 . . ?
C14B C13B H13C 108.7 . . ?
C14B C13B H13D 108.7 . . ?
O1B C14B O2B 123.2(3) . . ?
O1B C14B C13B 118.6(2) . . ?
O2B C14B C13B 118.1(2) . . ?
C1E O1E H1E 109.5 . . ?
O1E C1E H1EA 110.2 . . ?
O1E C1E H1EB 110.2 . . ?
O1E C1E C2E 107.4 . . ?
H1EA C1E H1EB 108.5 . . ?
C2E C1E H1EA 110.2 . . ?
C2E C1E H1EB 110.2 . . ?
C1E C2E H2EA 109.5 . . ?
C1E C2E H2EB 109.5 . . ?
C1E C2E H2EC 109.5 . . ?
H2EA C2E H2EB 109.5 . . ?
H2EA C2E H2EC 109.5 . . ?
H2EB C2E H2EC 109.5 . . ?
C1O O1O H1O 109.5 . . ?
O1O C1O H1OA 110.2 . . ?
O1O C1O H1OB 110.2 . . ?
O1O C1O C2O 107.4 . . ?
H1OA C1O H1OB 108.5 . . ?
C2O C1O H1OA 110.2 . . ?
C2O C1O H1OB 110.2 . . ?
C1O C2O H2OA 109.5 . . ?
C1O C2O H2OB 109.5 . . ?
C1O C2O H2OC 109.5 . . ?
H2OA C2O H2OB 109.5 . . ?
H2OA C2O H2OC 109.5 . . ?
H2OB C2O H2OC 109.5 . . ?
H1PA N1PB H1PB 109.5 . . ?
H1PA N1PB H1PC 109.5 . . ?
H1PB N1PB H1PC 109.5 . . ?
C2PB N1PB H1PA 109.5 . . ?
C2PB N1PB H1PB 109.5 . . ?
C2PB N1PB H1PC 109.5 . . ?
N1PB C2PB H2PA 107.9 . . ?
N1PB C2PB H2PB 107.9 . . ?
N1PB C2PB C3PB 117.5(15) . . ?
H2PA C2PB H2PB 107.2 . . ?
C3PB C2PB H2PA 107.9 . . ?
C3PB C2PB H2PB 107.9 . . ?
C2PB C3PB H3PA 108.5 . . ?
C2PB C3PB H3PB 108.5 . . ?
H3PA C3PB H3PB 107.5 . . ?
C4PB C3PB C2PB 114.9(10) . . ?
C4PB C3PB H3PA 108.5 . . ?
C4PB C3PB H3PB 108.5 . . ?
C3PB C4PB H4PA 107.8 . . ?
C3PB C4PB H4PB 107.8 . . ?
H4PA C4PB H4PB 107.1 . . ?
N5PB C4PB C3PB 118.0(11) . . ?
N5PB C4PB H4PA 107.8 . . ?
N5PB C4PB H4PB 107.8 . . ?
C4PB N5PB H5PA 109.5 . . ?
C4PB N5PB H5PB 109.5 . . ?
C4PB N5PB H5PC 109.5 . . ?
H5PA N5PB H5PB 109.5 . . ?
H5PA N5PB H5PC 109.5 . . ?
H5PB N5PB H5PC 109.5 . . ?
H2PC C2PA H2PD 108.2 . . ?
C3PA C2PA H2PC 109.8 . . ?
C3PA C2PA H2PD 109.8 . . ?
N1PA C2PA H2PC 109.8 . . ?
N1PA C2PA H2PD 109.8 . . ?
N1PA C2PA C3PA 109.4(11) . . ?
C2PA C3PA H3PC 108.7 . . ?
C2PA C3PA H3PD 108.7 . . ?
H3PC C3PA H3PD 107.6 . . ?
C4PA C3PA C2PA 114.2(8) . . ?
C4PA C3PA H3PC 108.7 . . ?
C4PA C3PA H3PD 108.7 . . ?
C3PA C4PA H4PC 112.7 . . ?
C3PA C4PA H4PD 112.7 . . ?
H4PC C4PA H4PD 110.2 . . ?
N5PA C4PA C3PA 95.1(9) . . ?
N5PA C4PA H4PC 112.7 . . ?
N5PA C4PA H4PD 112.7 . . ?
C4PA N5PA H5PD 109.5 . . ?
C4PA N5PA H5PE 109.5 . . ?
C4PA N5PA H5PF 109.5 . . ?
H5PD N5PA H5PE 109.5 . . ?
H5PD N5PA H5PF 109.5 . . ?
H5PE N5PA H5PF 109.5 . . ?
C2PA N1PA H1PD 109.5 . . ?
C2PA N1PA H1PE 109.5 . . ?
C2PA N1PA H1PF 109.5 . . ?
H1PD N1PA H1PE 109.5 . . ?
H1PD N1PA H1PF 109.5 . . ?
H1PE N1PA H1PF 109.5 . . ?
C1T O1T H1T 109.5 . . ?
O1T C1T H1TA 110.2 . . ?
O1T C1T H1TB 110.2 . . ?
O1T C1T C2T 107.4 . . ?
H1TA C1T H1TB 108.5 . . ?
C2T C1T H1TA 110.2 . . ?
C2T C1T H1TB 110.2 . . ?
C1T C2T H2TA 109.5 . . ?
C1T C2T H2TB 109.5 . . ?
C1T C2T H2TC 109.5 . . ?
H2TA C2T H2TB 109.5 . . ?
H2TA C2T H2TC 109.5 . . ?
H2TB C2T H2TC 109.5 . . ?
H1WA O1W H1WB 104.5 . . ?
H2WA O2W H2WB 104.5 . . ?

loop_
_geom_bond_atom_site_label_1
_geom_bond_atom_site_label_2
_geom_bond_distance
_geom_bond_site_symmetry_2
_geom_bond_publ_flag
Cl1A C2A 1.750(3) . ?
O1A C14A 1.250(3) . ?
N1A H1A 0.872(18) . ?
N1A C1A 1.394(3) . ?
N1A C7A 1.416(3) . ?
C1A C2A 1.404(3) . ?
C1A C6A 1.410(3) . ?
Cl2A C6A 1.742(3) . ?
O2A C14A 1.238(4) . ?
C2A C3A 1.386(4) . ?
C3A H3A 0.9300 . ?
C3A C4A 1.385(4) . ?
C4A H4A 0.9300 . ?
C4A C5A 1.389(4) . ?
C5A H5A 0.9300 . ?
C5A C6A 1.389(4) . ?
C7A C8A 1.397(4) . ?
C7A C12A 1.412(3) . ?
C8A H8A 0.9300 . ?
C8A C9A 1.384(4) . ?
C9A H9A 0.9300 . ?
C9A C10A 1.387(5) . ?
C10A H10A 0.9300 . ?
C10A C11A 1.380(5) . ?
C11A H11A 0.9300 . ?
C11A C12A 1.402(4) . ?
C12A C13A 1.513(4) . ?
C13A H13A 0.9700 . ?
C13A H13B 0.9700 . ?
C13A C14A 1.524(4) . ?
Cl1B C2B 1.741(3) . ?
O1B C14B 1.244(3) . ?
N1B H1B 0.892(18) . ?
N1B C1B 1.393(3) . ?
N1B C7B 1.435(3) . ?
C1B C2B 1.411(4) . ?
C1B C6B 1.409(4) . ?
Cl2B C6B 1.741(3) . ?
O2B C14B 1.260(3) . ?
C2B C3B 1.394(4) . ?
C3B H3B 0.9300 . ?
C3B C4B 1.384(4) . ?
C4B H4B 0.9300 . ?
C4B C5B 1.373(4) . ?
C5B H5B 0.9300 . ?
C5B C6B 1.391(4) . ?
C7B C8B 1.394(3) . ?
C7B C12B 1.401(4) . ?
C8B H8B 0.9300 . ?
C8B C9B 1.392(4) . ?
C9B H9B 0.9300 . ?
C9B C10B 1.373(5) . ?
C10B H10B 0.9300 . ?
C10B C11B 1.401(4) . ?
C11B H11B 0.9300 . ?
C11B C12B 1.395(4) . ?
C12B C13B 1.513(4) . ?
C13B H13C 0.9700 . ?
C13B H13D 0.9700 . ?
C13B C14B 1.526(4) . ?
O1E H1E 0.8200 . ?
O1E C1E 1.4248 . ?
C1E H1EA 0.9700 . ?
C1E H1EB 0.9700 . ?
C1E C2E 1.5100 . ?
C2E H2EA 0.9600 . ?
C2E H2EB 0.9600 . ?
C2E H2EC 0.9600 . ?
O1O H1O 0.8200 . ?
O1O C1O 1.4255 . ?
C1O H1OA 0.9700 . ?
C1O H1OB 0.9700 . ?
C1O C2O 1.5100 . ?
C2O H2OA 0.9600 . ?
C2O H2OB 0.9600 . ?
C2O H2OC 0.9600 . ?
N1PB H1PA 0.8900 . ?
N1PB H1PB 0.8900 . ?
N1PB H1PC 0.8900 . ?
N1PB C2PB 1.481(9) . ?
C2PB H2PA 0.9700 . ?
C2PB H2PB 0.9700 . ?
C2PB C3PB 1.507(9) . ?
C3PB H3PA 0.9700 . ?
C3PB H3PB 0.9700 . ?
C3PB C4PB 1.492(8) . ?
C4PB H4PA 0.9700 . ?
C4PB H4PB 0.9700 . ?
C4PB N5PB 1.444(9) . ?
N5PB H5PA 0.8900 . ?
N5PB H5PB 0.8900 . ?
N5PB H5PC 0.8900 . ?
C2PA H2PC 0.9700 . ?
C2PA H2PD 0.9700 . ?
C2PA C3PA 1.512(8) . ?
C2PA N1PA 1.474(8) . ?
C3PA H3PC 0.9700 . ?
C3PA H3PD 0.9700 . ?
C3PA C4PA 1.493(7) . ?
C4PA H4PC 0.9700 . ?
C4PA H4PD 0.9700 . ?
C4PA N5PA 1.463(8) . ?
N5PA H5PD 0.8900 . ?
N5PA H5PE 0.8900 . ?
N5PA H5PF 0.8900 . ?
N1PA H1PD 0.8900 . ?
N1PA H1PE 0.8900 . ?
N1PA H1PF 0.8900 . ?
O1T H1T 0.8200 . ?
O1T C1T 1.4252 . ?
C1T H1TA 0.9700 . ?
C1T H1TB 0.9700 . ?
C1T C2T 1.5098 . ?
C2T H2TA 0.9600 . ?
C2T H2TB 0.9600 . ?
C2T H2TC 0.9600 . ?
O1W H1WA 0.8501 . ?
O1W H1WB 0.8497 . ?
O2W H2WA 0.8500 . ?
O2W H2WB 0.8502 . ?

loop_
_geom_hbond_atom_site_label_D
_geom_hbond_atom_site_label_H
_geom_hbond_atom_site_label_A
_geom_hbond_distance_DH
_geom_hbond_distance_HA
_geom_hbond_distance_DA
_geom_hbond_angle_DHA
_geom_hbond_site_symmetry_A
_geom_hbond_publ_flag
C2O H2OB O2A 0.96 2.12 2.840(14) 130.5 2_666 yes
N1PB H1PA O2B 0.89 1.97 2.85(2) 171.2 2_666 yes
N5PB H5PB O1A 0.89 1.95 2.736(19) 147.1 . yes
N5PB H5PC O1E 0.89 2.22 2.895(19) 132.2 1_565 yes
N5PA H5PD O1T 0.89 2.14 2.773(15) 127.2 2_666 yes
N5PA H5PE O1A 0.89 1.96 2.843(16) 169.8 . yes
N5PA H5PF O1T 0.89 2.14 2.851(15) 135.8 1_565 yes
N1PA H1PD O2B 0.89 1.93 2.802(14) 168.0 2_666 yes
N1PA H1PE O2W 0.89 1.99 2.867(10) 169.1 1_455 yes
N1PA H1PF O1W 0.89 1.97 2.772(16) 149.4 1_455 yes
O1T H1T O2A 0.82 2.09 2.763(5) 139.8 2_666 yes
O1W H1WA O1B 0.85 1.99 2.828(4) 170.4 . yes
O2W H2WB O2B 0.85 1.99 2.655(3) 134.4 1_565 yes

loop_
_geom_torsion_atom_site_label_1
_geom_torsion_atom_site_label_2
_geom_torsion_atom_site_label_3
_geom_torsion_atom_site_label_4
_geom_torsion
_geom_torsion_site_symmetry_1
_geom_torsion_site_symmetry_2
_geom_torsion_site_symmetry_3
_geom_torsion_site_symmetry_4
_geom_torsion_publ_flag
Cl1A C2A C3A C4A -179.1(2) . . . . ?
N1A C1A C2A Cl1A -2.2(3) . . . . ?
N1A C1A C2A C3A 177.7(3) . . . . ?
N1A C1A C6A Cl2A -1.3(3) . . . . ?
N1A C1A C6A C5A -179.6(2) . . . . ?
N1A C7A C8A C9A 178.5(2) . . . . ?
N1A C7A C12A C11A -179.1(2) . . . . ?
N1A C7A C12A C13A -0.8(4) . . . . ?
C1A N1A C7A C8A -16.7(4) . . . . ?
C1A N1A C7A C12A 163.2(2) . . . . ?
C1A C2A C3A C4A 1.1(4) . . . . ?
C2A C1A C6A Cl2A 174.37(18) . . . . ?
C2A C1A C6A C5A -3.9(4) . . . . ?
C2A C3A C4A C5A -2.4(4) . . . . ?
C3A C4A C5A C6A 0.5(4) . . . . ?
C4A C5A C6A C1A 2.8(4) . . . . ?
C4A C5A C6A Cl2A -175.5(2) . . . . ?
C6A C1A C2A Cl1A -177.89(18) . . . . ?
C6A C1A C2A C3A 1.9(4) . . . . ?
C7A N1A C1A C2A 130.3(3) . . . . ?
C7A N1A C1A C6A -54.3(4) . . . . ?
C7A C8A C9A C10A 1.0(4) . . . . ?
C7A C12A C13A C14A 76.2(3) . . . . ?
C8A C7A C12A C11A 0.7(4) . . . . ?
C8A C7A C12A C13A 179.1(2) . . . . ?
C8A C9A C10A C11A 0.2(4) . . . . ?
C9A C10A C11A C12A -0.8(5) . . . . ?
C10A C11A C12A C7A 0.4(4) . . . . ?
C10A C11A C12A C13A -178.0(3) . . . . ?
C11A C12A C13A C14A -105.5(3) . . . . ?
C12A C7A C8A C9A -1.4(4) . . . . ?
C12A C13A C14A O1A -39.0(4) . . . . ?
C12A C13A C14A O2A 137.9(4) . . . . ?
Cl1B C2B C3B C4B 175.7(2) . . . . ?
N1B C1B C2B Cl1B 2.6(3) . . . . ?
N1B C1B C2B C3B -179.2(2) . . . . ?
N1B C1B C6B Cl2B -0.9(3) . . . . ?
N1B C1B C6B C5B 180.0(2) . . . . ?
N1B C7B C8B C9B -178.1(2) . . . . ?
N1B C7B C12B C11B 178.4(2) . . . . ?
N1B C7B C12B C13B -0.2(4) . . . . ?
C1B N1B C7B C8B 16.8(4) . . . . ?
C1B N1B C7B C12B -163.3(2) . . . . ?
C1B C2B C3B C4B -2.5(4) . . . . ?
C2B C1B C6B Cl2B 174.63(17) . . . . ?
C2B C1B C6B C5B -4.5(4) . . . . ?
C2B C3B C4B C5B -1.5(4) . . . . ?
C3B C4B C5B C6B 2.3(4) . . . . ?
C4B C5B C6B C1B 0.9(4) . . . . ?
C4B C5B C6B Cl2B -178.3(2) . . . . ?
C6B C1B C2B Cl1B -172.81(18) . . . . ?
C6B C1B C2B C3B 5.4(3) . . . . ?
C7B N1B C1B C2B 51.4(4) . . . . ?
C7B N1B C1B C6B -133.5(3) . . . . ?
C7B C8B C9B C10B -0.5(4) . . . . ?
C7B C12B C13B C14B -77.4(3) . . . . ?
C8B C7B C12B C11B -1.6(4) . . . . ?
C8B C7B C12B C13B 179.7(2) . . . . ?
C8B C9B C10B C11B -1.4(4) . . . . ?
C9B C10B C11B C12B 1.8(5) . . . . ?
C10B C11B C12B C7B -0.3(4) . . . . ?
C10B C11B C12B C13B 178.4(3) . . . . ?
C11B C12B C13B C14B 104.0(3) . . . . ?
C12B C7B C8B C9B 2.0(4) . . . . ?
C12B C13B C14B O1B 45.9(4) . . . . ?
C12B C13B C14B O2B -135.7(3) . . . . ?
N1PB C2PB C3PB C4PB -64(2) . . . . ?
C2PB C3PB C4PB N5PB -96.4(15) . . . . ?
C2PA C3PA C4PA N5PA -168.4(9) . . . . ?
N1PA C2PA C3PA C4PA 69.0(12) . . . . ?
